data_4111822
loop_
_publ_author_name
'Thi-loan Nguyen'
'David Scheschkewitz'

_publ_contact_author_address
; Institut fuer Anorganische Chemie 
  Universitaet Wuerzburg
  Am Hubland
  97074 Wuerzburg
  Germany
;
_publ_contact_author_email scheschkewitz@mail.uni-wuerzburg.de
_publ_contact_author_fax +49-931-8884623
_publ_contact_author_name 'Dr. David Scheschkewitz'
_publ_contact_author_phone +49-931-8885265
_publ_section_title
;
 Activation of a SiSi Bond by \h1-Coordination to a Transition Metal
;
_journal_name_full 'Journal of the American Chemical Society'
_journal_page_first 10174
_journal_page_last 10175
_journal_paper_doi 10.1021/ja052593p
_journal_volume 127
_journal_year 2005
_chemical_formula_moiety 'C55 H79 Cl Si2 Zr'
_chemical_formula_sum 'C55 H79 Cl Si2 Zr'
_chemical_formula_weight 923.03
_chemical_name_common Zirconocenechloridesilanide
_chemical_name_systematic
; 
 ? 
;
_space_group_IT_number 2
_symmetry_cell_setting triclinic
_symmetry_space_group_name_Hall '-P 1'
_symmetry_space_group_name_H-M 'P -1'
_atom_sites_solution_hydrogens geom
_atom_sites_solution_primary direct
_atom_sites_solution_secondary difmap
_audit_creation_method SHELXL-97
_cell_angle_alpha 87.6510(10)
_cell_angle_beta 78.4380(10)
_cell_angle_gamma 71.8970(10)
_cell_formula_units_Z 2
_cell_length_a 10.7783(7)
_cell_length_b 13.5790(9)
_cell_length_c 19.7407(13)
_cell_measurement_temperature 193(2)
_cell_volume 2689.8(3)
_computing_cell_refinement 'Bruker SMART'
_computing_data_collection 'Bruker SMART'
_computing_data_reduction 'Bruker SAINT'
_computing_molecular_graphics 'Bruker SHELXTL'
_computing_publication_material 'Bruker SHELXTL'
_computing_structure_refinement 'SHELXL-97 (Sheldrick, 1997)'
_computing_structure_solution 'SHELXS-97 (Sheldrick, 1990)'
_diffrn_ambient_temperature 193(2)
_diffrn_measured_fraction_theta_full 0.994
_diffrn_measured_fraction_theta_max 0.994
_diffrn_measurement_device_type 'CCD area detector'
_diffrn_measurement_method 'phi and omega scans'
_diffrn_radiation_monochromator graphite
_diffrn_radiation_source 'fine-focus sealed tube'
_diffrn_radiation_type MoK\a
_diffrn_radiation_wavelength 0.71073
_diffrn_reflns_av_R_equivalents 0.0171
_diffrn_reflns_av_sigmaI/netI 0.0248
_diffrn_reflns_limit_h_max 14
_diffrn_reflns_limit_h_min -14
_diffrn_reflns_limit_k_max 17
_diffrn_reflns_limit_k_min -17
_diffrn_reflns_limit_l_max 25
_diffrn_reflns_limit_l_min -25
_diffrn_reflns_number 26966
_diffrn_reflns_theta_full 27.88
_diffrn_reflns_theta_max 27.88
_diffrn_reflns_theta_min 1.88
_exptl_absorpt_coefficient_mu 0.331
_exptl_absorpt_correction_T_max 0.95
_exptl_absorpt_correction_T_min 0.79189
_exptl_absorpt_correction_type multi-scan
_exptl_absorpt_process_details SADABS
_exptl_crystal_colour orange
_exptl_crystal_density_diffrn 1.140
_exptl_crystal_description irregular
_exptl_crystal_F_000 988
_exptl_crystal_size_max 0.30
_exptl_crystal_size_mid 0.29
_exptl_crystal_size_min 0.15
_refine_diff_density_max 0.792
_refine_diff_density_min -0.516
_refine_diff_density_rms 0.058
_refine_ls_extinction_method none
_refine_ls_goodness_of_fit_ref 1.043
_refine_ls_hydrogen_treatment mixed
_refine_ls_matrix_type full
_refine_ls_number_parameters 577
_refine_ls_number_reflns 12723
_refine_ls_number_restraints 0
_refine_ls_restrained_S_all 1.043
_refine_ls_R_factor_all 0.0396
_refine_ls_R_factor_gt 0.0361
_refine_ls_shift/su_max 0.001
_refine_ls_shift/su_mean 0.000
_refine_ls_structure_factor_coef Fsqd
_refine_ls_weighting_details 'calc w=1/[\s^2^(Fo^2^)+(0.0554P)^2^+1.0078P] where P=(Fo^2^+2Fc^2^)/3'
_refine_ls_weighting_scheme calc
_refine_ls_wR_factor_gt 0.0956
_refine_ls_wR_factor_ref 0.0988
_reflns_number_gt 11574
_reflns_number_total 12723
_reflns_threshold_expression >2sigma(I)
_cod_data_source_file ja052593psi20050421_062447.cif
_cod_data_source_block silyl_Cp2ZrCl
_cod_original_sg_symbol_H-M P-1
_cod_database_code 4111822

loop_
_symmetry_equiv_pos_as_xyz
'x, y, z'
'-x, -y, -z'

loop_
_atom_site_label
_atom_site_type_symbol
_atom_site_fract_x
_atom_site_fract_y
_atom_site_fract_z
_atom_site_U_iso_or_equiv
_atom_site_adp_type
_atom_site_occupancy
_atom_site_symmetry_multiplicity
_atom_site_calc_flag
_atom_site_refinement_flags
_atom_site_disorder_assembly
_atom_site_disorder_group
Si1 Si 0.04345(4) 0.69258(3) 0.17373(2) 0.02231(8) Uani 1 1 d . . .
Si2 Si -0.08794(4) 0.83412(3) 0.25039(2) 0.02377(9) Uani 1 1 d . . .
Zr1 Zr 0.211793(14) 0.729529(11) 0.052982(7) 0.02562(5) Uani 1 1 d . . .
Cl1 Cl 0.25813(5) 0.57307(4) -0.01457(3) 0.04831(12) Uani 1 1 d . . .
C1 C 0.11162(15) 0.57022(12) 0.22698(8) 0.0288(3) Uani 1 1 d . A .
C2 C 0.14385(17) 0.57306(13) 0.29287(9) 0.0348(3) Uani 1 1 d . . .
C3 C 0.1553(2) 0.48761(17) 0.33563(12) 0.0526(5) Uani 1 1 d . A .
H3 H 0.1751 0.4923 0.3799 0.063 Uiso 1 1 calc R . .
C4 C 0.1393(3) 0.39755(18) 0.31642(14) 0.0615(6) Uani 1 1 d . . .
C5 C 0.1220(2) 0.39035(15) 0.24930(14) 0.0552(6) Uani 1 1 d . A .
H5 H 0.1171 0.3267 0.2336 0.066 Uiso 1 1 calc R . .
C6 C 0.11149(17) 0.47290(13) 0.20367(10) 0.0375(4) Uani 1 1 d . . .
C7 C 0.17592(17) 0.66356(14) 0.31940(9) 0.0368(4) Uani 1 1 d . . .
H7 H 0.1540 0.7217 0.2867 0.044 Uiso 1 1 calc R . .
C8 C 0.3256(2) 0.63441(18) 0.31936(11) 0.0492(5) Uani 1 1 d . . .
H8A H 0.3489 0.5805 0.3533 0.074 Uiso 1 1 calc R . .
H8B H 0.3469 0.6958 0.3315 0.074 Uiso 1 1 calc R . .
H8C H 0.3766 0.6083 0.2733 0.074 Uiso 1 1 calc R . .
C9 C 0.0951(2) 0.7031(2) 0.39140(11) 0.0571(6) Uani 1 1 d . . .
H9A H 0.0005 0.7141 0.3924 0.086 Uiso 1 1 calc R . .
H9B H 0.1079 0.7686 0.4022 0.086 Uiso 1 1 calc R . .
H9C H 0.1252 0.6518 0.4258 0.086 Uiso 1 1 calc R . .
C10 C 0.1430(6) 0.3153(5) 0.3734(4) 0.0571(14) Uani 0.648(17) 1 d P A 1
H10 H 0.1665 0.3397 0.4149 0.068 Uiso 0.648(17) 1 calc PR A 1
C11 C 0.2511(7) 0.2119(6) 0.3445(5) 0.0590(16) Uani 0.648(17) 1 d P A 1
H11A H 0.2568 0.1597 0.3805 0.088 Uiso 0.648(17) 1 calc PR A 1
H11B H 0.3376 0.2239 0.3301 0.088 Uiso 0.648(17) 1 calc PR A 1
H11C H 0.2269 0.1871 0.3046 0.088 Uiso 0.648(17) 1 calc PR A 1
C12 C 0.0035(9) 0.3030(6) 0.3931(4) 0.0725(19) Uani 0.648(17) 1 d P A 1
H12A H -0.0226 0.2849 0.3516 0.109 Uiso 0.648(17) 1 calc PR A 1
H12B H -0.0605 0.3683 0.4134 0.109 Uiso 0.648(17) 1 calc PR A 1
H12C H 0.0043 0.2479 0.4268 0.109 Uiso 0.648(17) 1 calc PR A 1
C10A C 0.1363(11) 0.2911(9) 0.3470(8) 0.062(3) Uani 0.352(17) 1 d P A 2
H10A H 0.1038 0.2503 0.3174 0.074 Uiso 0.352(17) 1 calc PR A 2
C11A C 0.268(2) 0.2358(13) 0.3600(10) 0.105(7) Uani 0.352(17) 1 d P A 2
H11D H 0.3096 0.2855 0.3721 0.157 Uiso 0.352(17) 1 calc PR A 2
H11E H 0.3229 0.1961 0.3183 0.157 Uiso 0.352(17) 1 calc PR A 2
H11F H 0.2602 0.1884 0.3983 0.157 Uiso 0.352(17) 1 calc PR A 2
C12A C 0.0483(19) 0.3189(14) 0.4166(11) 0.106(7) Uani 0.352(17) 1 d P A 2
H12D H 0.0316 0.2566 0.4379 0.159 Uiso 0.352(17) 1 calc PR A 2
H12E H -0.0364 0.3699 0.4116 0.159 Uiso 0.352(17) 1 calc PR A 2
H12F H 0.0918 0.3484 0.4459 0.159 Uiso 0.352(17) 1 calc PR A 2
C13 C 0.11184(19) 0.44974(14) 0.12887(11) 0.0426(4) Uani 1 1 d . A .
H13 H 0.0982 0.5163 0.1034 0.051 Uiso 1 1 calc R . .
C14 C 0.2488(2) 0.37534(16) 0.09561(14) 0.0593(6) Uani 1 1 d . . .
H14A H 0.3187 0.4048 0.1009 0.089 Uiso 1 1 calc R A .
H14B H 0.2519 0.3655 0.0463 0.089 Uiso 1 1 calc R . .
H14C H 0.2631 0.3084 0.1184 0.089 Uiso 1 1 calc R . .
C15 C 0.0034(2) 0.40373(18) 0.11944(15) 0.0634(6) Uani 1 1 d . . .
H15A H 0.0213 0.3342 0.1387 0.095 Uiso 1 1 calc R A .
H15B H 0.0030 0.3994 0.0701 0.095 Uiso 1 1 calc R . .
H15C H -0.0835 0.4481 0.1435 0.095 Uiso 1 1 calc R . .
C16 C -0.22257(15) 0.78555(12) 0.30412(8) 0.0286(3) Uani 1 1 d . . .
C17 C -0.24868(15) 0.69593(13) 0.28547(8) 0.0295(3) Uani 1 1 d . . .
C18 C -0.32236(18) 0.64888(15) 0.33591(9) 0.0379(4) Uani 1 1 d . . .
H18 H -0.3350 0.5860 0.3242 0.045 Uiso 1 1 calc R . .
C19 C -0.37686(19) 0.69029(16) 0.40155(10) 0.0421(4) Uani 1 1 d . . .
C20 C -0.35981(19) 0.78279(16) 0.41784(9) 0.0424(4) Uani 1 1 d . . .
H20 H -0.4014 0.8144 0.4621 0.051 Uiso 1 1 calc R . .
C21 C -0.28323(17) 0.83077(13) 0.37095(9) 0.0350(3) Uani 1 1 d . . .
C22 C -0.20816(15) 0.64104(13) 0.21420(9) 0.0310(3) Uani 1 1 d . . .
H22 H -0.1603 0.5668 0.2218 0.037 Uiso 1 1 calc R . .
C23 C -0.11696(15) 0.67689(12) 0.15471(8) 0.0278(3) Uani 1 1 d . . .
H23A H -0.1695 0.7443 0.1389 0.033 Uiso 1 1 calc R . .
H23B H -0.0921 0.6265 0.1157 0.033 Uiso 1 1 calc R . .
C24 C -0.33373(18) 0.64153(17) 0.18761(10) 0.0439(4) Uani 1 1 d . . .
H24A H -0.3851 0.7131 0.1799 0.066 Uiso 1 1 calc R . .
H24B H -0.3886 0.6104 0.2220 0.066 Uiso 1 1 calc R . .
H24C H -0.3072 0.6015 0.1440 0.066 Uiso 1 1 calc R . .
C25 C -0.4484(3) 0.6320(2) 0.45548(11) 0.0567(6) Uani 1 1 d . . .
H25 H -0.4643 0.5759 0.4304 0.068 Uiso 1 1 calc R . .
C26 C -0.3587(4) 0.5799(3) 0.50559(17) 0.0953(12) Uani 1 1 d . . .
H26A H -0.2758 0.5322 0.4799 0.143 Uiso 1 1 calc R . .
H26B H -0.4042 0.5413 0.5393 0.143 Uiso 1 1 calc R . .
H26C H -0.3383 0.6328 0.5298 0.143 Uiso 1 1 calc R . .
C27 C -0.5826(3) 0.7003(3) 0.49244(14) 0.0826(9) Uani 1 1 d . . .
H27A H -0.5701 0.7507 0.5224 0.124 Uiso 1 1 calc R . .
H27B H -0.6307 0.6574 0.5205 0.124 Uiso 1 1 calc R . .
H27C H -0.6342 0.7370 0.4583 0.124 Uiso 1 1 calc R . .
C28 C -0.2712(2) 0.93324(15) 0.39387(10) 0.0442(4) Uani 1 1 d . . .
H28 H -0.2055 0.9529 0.3569 0.053 Uiso 1 1 calc R . .
C29 C -0.2193(2) 0.92480(19) 0.46075(12) 0.0568(5) Uani 1 1 d . . .
H29A H -0.2049 0.9902 0.4705 0.085 Uiso 1 1 calc R . .
H29B H -0.1350 0.8684 0.4561 0.085 Uiso 1 1 calc R . .
H29C H -0.2846 0.9104 0.4988 0.085 Uiso 1 1 calc R . .
C30 C -0.4040(3) 1.02032(18) 0.40065(12) 0.0623(6) Uani 1 1 d . . .
H30A H -0.4723 1.0011 0.4342 0.093 Uiso 1 1 calc R . .
H30B H -0.4306 1.0312 0.3556 0.093 Uiso 1 1 calc R . .
H30C H -0.3939 1.0844 0.4164 0.093 Uiso 1 1 calc R . .
C31 C -0.16371(15) 0.97304(11) 0.22187(8) 0.0266(3) Uani 1 1 d . . .
C32 C -0.29463(16) 1.01125(12) 0.20936(8) 0.0306(3) Uani 1 1 d . . .
C33 C -0.35808(18) 1.11826(13) 0.21041(9) 0.0388(4) Uani 1 1 d . . .
H33 H -0.4464 1.1428 0.2022 0.047 Uiso 1 1 calc R . .
C34 C -0.2970(2) 1.18959(13) 0.22292(10) 0.0421(4) Uani 1 1 d . . .
C35 C -0.1657(2) 1.15172(13) 0.23071(9) 0.0383(4) Uani 1 1 d . . .
H35 H -0.1208 1.1996 0.2374 0.046 Uiso 1 1 calc R . .
C36 C -0.09743(17) 1.04656(12) 0.22911(8) 0.0301(3) Uani 1 1 d . . .
C37 C -0.36817(16) 0.93991(14) 0.19089(9) 0.0354(4) Uani 1 1 d . . .
H37 H -0.3104 0.8671 0.1945 0.043 Uiso 1 1 calc R . .
C38 C -0.50228(19) 0.95131(19) 0.23913(13) 0.0545(5) Uani 1 1 d . . .
H38A H -0.4887 0.9370 0.2866 0.082 Uiso 1 1 calc R . .
H38B H -0.5424 0.9021 0.2246 0.082 Uiso 1 1 calc R . .
H38C H -0.5617 1.0221 0.2371 0.082 Uiso 1 1 calc R . .
C39 C -0.3861(2) 0.95437(17) 0.11557(11) 0.0489(5) Uani 1 1 d . . .
H39A H -0.4481 1.0233 0.1108 0.073 Uiso 1 1 calc R . .
H39B H -0.4220 0.9014 0.1026 0.073 Uiso 1 1 calc R . .
H39C H -0.2999 0.9477 0.0852 0.073 Uiso 1 1 calc R . .
C40 C -0.3647(3) 1.30682(16) 0.22820(15) 0.0680(7) Uani 1 1 d . . .
H40 H -0.2940 1.3369 0.2045 0.082 Uiso 1 1 calc R . .
C41 C -0.4720(3) 1.3449(2) 0.18975(17) 0.0838(9) Uani 1 1 d . . .
H41A H -0.4775 1.4156 0.1748 0.126 Uiso 1 1 calc R . .
H41B H -0.5565 1.3450 0.2195 0.126 Uiso 1 1 calc R . .
H41C H -0.4539 1.2998 0.1491 0.126 Uiso 1 1 calc R . .
C42 C -0.3956(4) 1.3445(2) 0.30129(17) 0.0993(12) Uani 1 1 d . . .
H42A H -0.3241 1.3695 0.3100 0.149 Uiso 1 1 calc R . .
H42B H -0.4033 1.2876 0.3323 0.149 Uiso 1 1 calc R . .
H42C H -0.4799 1.4011 0.3097 0.149 Uiso 1 1 calc R . .
C43 C 0.04791(18) 1.01470(13) 0.23600(10) 0.0362(4) Uani 1 1 d . . .
H43 H 0.0888 0.9399 0.2217 0.043 Uiso 1 1 calc R . .
C44 C 0.0629(2) 1.02536(17) 0.31073(12) 0.0520(5) Uani 1 1 d . . .
H44A H 0.0207 1.0976 0.3268 0.078 Uiso 1 1 calc R . .
H44B H 0.1577 1.0044 0.3128 0.078 Uiso 1 1 calc R . .
H44C H 0.0199 0.9808 0.3405 0.078 Uiso 1 1 calc R . .
C45 C 0.1263(2) 1.07669(16) 0.18796(12) 0.0486(5) Uani 1 1 d . . .
H45A H 0.1096 1.0752 0.1411 0.073 Uiso 1 1 calc R . .
H45B H 0.2217 1.0456 0.1872 0.073 Uiso 1 1 calc R . .
H45C H 0.0974 1.1486 0.2051 0.073 Uiso 1 1 calc R . .
C46 C -0.00193(18) 0.80367(15) 0.00846(10) 0.0420(4) Uani 1 1 d . . .
H46 H -0.0617 0.7641 0.0120 0.050 Uiso 1 1 calc R . .
C47 C -0.0026(2) 0.87270(15) 0.05847(10) 0.0475(5) Uani 1 1 d . . .
H47 H -0.0628 0.8892 0.1017 0.057 Uiso 1 1 calc R . .
C48 C 0.1023(3) 0.91380(14) 0.03343(12) 0.0563(6) Uani 1 1 d . . .
H48 H 0.1256 0.9635 0.0565 0.068 Uiso 1 1 calc R . .
C49 C 0.1672(2) 0.86726(15) -0.03291(10) 0.0457(4) Uani 1 1 d . . .
H49 H 0.2428 0.8789 -0.0619 0.055 Uiso 1 1 calc R . .
C50 C 0.09885(19) 0.80159(14) -0.04702(9) 0.0402(4) Uani 1 1 d . . .
H50 H 0.1186 0.7616 -0.0884 0.048 Uiso 1 1 calc R . .
C51 C 0.3888(2) 0.64749(17) 0.12129(13) 0.0537(6) Uani 1 1 d . . .
H51 H 0.3862 0.5854 0.1447 0.064 Uiso 1 1 calc R . .
C52 C 0.32641(18) 0.74819(18) 0.14852(11) 0.0477(5) Uani 1 1 d . . .
H52 H 0.2752 0.7666 0.1939 0.057 Uiso 1 1 calc R . .
C53 C 0.3525(2) 0.81624(17) 0.09777(13) 0.0509(5) Uani 1 1 d . . .
H53 H 0.3226 0.8897 0.1023 0.061 Uiso 1 1 calc R . .
C54 C 0.4308(2) 0.7585(2) 0.03845(12) 0.0561(6) Uani 1 1 d . . .
H54 H 0.4614 0.7856 -0.0045 0.067 Uiso 1 1 calc R . .
C55 C 0.45528(19) 0.65407(19) 0.05411(14) 0.0569(6) Uani 1 1 d . . .
H55 H 0.5083 0.5972 0.0241 0.068 Uiso 1 1 calc R . .
H2 H -0.0225(19) 0.8493(14) 0.2972(10) 0.031(5) Uiso 1 1 d . . .

loop_
_atom_site_aniso_label
_atom_site_aniso_U_11
_atom_site_aniso_U_22
_atom_site_aniso_U_33
_atom_site_aniso_U_23
_atom_site_aniso_U_13
_atom_site_aniso_U_12
Si1 0.01995(18) 0.01963(18) 0.02649(19) 0.00070(14) -0.00538(14) -0.00442(14)
Si2 0.02357(19) 0.02003(18) 0.02588(19) 0.00053(14) -0.00447(15) -0.00439(15)
Zr1 0.02322(8) 0.02390(8) 0.02603(8) 0.00143(5) -0.00398(5) -0.00266(6)
Cl1 0.0546(3) 0.0339(2) 0.0477(3) -0.01254(18) -0.0154(2) 0.00387(19)
C1 0.0230(7) 0.0244(7) 0.0367(8) 0.0061(6) -0.0045(6) -0.0056(6)
C2 0.0299(8) 0.0347(8) 0.0352(8) 0.0094(7) -0.0067(6) -0.0044(7)
C3 0.0538(12) 0.0506(12) 0.0488(11) 0.0243(9) -0.0153(9) -0.0095(10)
C4 0.0626(14) 0.0463(12) 0.0709(15) 0.0330(11) -0.0130(12) -0.0142(10)
C5 0.0519(12) 0.0251(9) 0.0884(17) 0.0138(10) -0.0114(11) -0.0146(8)
C6 0.0303(8) 0.0244(8) 0.0569(11) 0.0043(7) -0.0085(7) -0.0076(6)
C7 0.0335(8) 0.0407(9) 0.0311(8) 0.0025(7) -0.0125(7) -0.0005(7)
C8 0.0388(10) 0.0571(12) 0.0497(11) 0.0025(9) -0.0204(9) -0.0050(9)
C9 0.0542(12) 0.0660(14) 0.0358(10) -0.0030(9) -0.0098(9) 0.0045(11)
C10 0.101(3) 0.040(2) 0.042(3) 0.0154(19) -0.030(2) -0.030(2)
C11 0.072(3) 0.032(3) 0.075(4) 0.019(2) -0.028(3) -0.013(2)
C12 0.104(5) 0.053(2) 0.060(3) 0.013(2) 0.005(3) -0.038(3)
C10A 0.104(6) 0.044(4) 0.047(6) 0.020(4) -0.023(5) -0.036(4)
C11A 0.196(17) 0.032(6) 0.067(8) 0.019(5) -0.024(8) -0.010(7)
C12A 0.103(11) 0.074(9) 0.106(13) 0.047(9) 0.023(9) -0.009(7)
C13 0.0406(10) 0.0252(8) 0.0616(12) -0.0078(8) -0.0111(9) -0.0078(7)
C14 0.0534(13) 0.0344(10) 0.0788(16) -0.0104(10) -0.0065(11) -0.0003(9)
C15 0.0583(13) 0.0429(12) 0.0953(19) -0.0194(12) -0.0179(13) -0.0202(10)
C16 0.0254(7) 0.0278(7) 0.0286(7) 0.0028(6) -0.0024(6) -0.0045(6)
C17 0.0237(7) 0.0319(8) 0.0322(8) 0.0040(6) -0.0060(6) -0.0078(6)
C18 0.0388(9) 0.0409(9) 0.0392(9) 0.0052(7) -0.0075(7) -0.0205(8)
C19 0.0429(10) 0.0528(11) 0.0355(9) 0.0082(8) -0.0044(7) -0.0247(9)
C20 0.0432(10) 0.0511(11) 0.0300(8) -0.0015(7) 0.0039(7) -0.0171(8)
C21 0.0361(8) 0.0330(8) 0.0321(8) -0.0002(6) -0.0007(7) -0.0090(7)
C22 0.0258(7) 0.0310(8) 0.0380(8) -0.0011(6) -0.0065(6) -0.0111(6)
C23 0.0234(7) 0.0284(7) 0.0318(7) -0.0018(6) -0.0066(6) -0.0074(6)
C24 0.0315(9) 0.0622(12) 0.0448(10) -0.0035(9) -0.0085(7) -0.0231(9)
C25 0.0733(15) 0.0751(15) 0.0381(10) 0.0080(10) -0.0038(10) -0.0516(13)
C26 0.122(3) 0.121(3) 0.083(2) 0.062(2) -0.0463(19) -0.085(2)
C27 0.086(2) 0.116(2) 0.0557(14) -0.0113(15) 0.0203(14) -0.0644(19)
C28 0.0555(11) 0.0362(9) 0.0339(9) -0.0078(7) 0.0072(8) -0.0132(8)
C29 0.0621(14) 0.0532(13) 0.0520(12) -0.0158(10) -0.0052(10) -0.0151(11)
C30 0.0787(17) 0.0428(11) 0.0458(12) -0.0077(9) -0.0035(11) 0.0046(11)
C31 0.0283(7) 0.0220(7) 0.0258(7) -0.0009(5) -0.0031(6) -0.0036(6)
C32 0.0285(7) 0.0276(8) 0.0302(7) 0.0010(6) -0.0041(6) -0.0020(6)
C33 0.0359(9) 0.0310(8) 0.0406(9) 0.0008(7) -0.0115(7) 0.0048(7)
C34 0.0538(11) 0.0233(8) 0.0411(9) -0.0021(7) -0.0150(8) 0.0033(7)
C35 0.0536(11) 0.0224(7) 0.0392(9) -0.0003(6) -0.0147(8) -0.0084(7)
C36 0.0364(8) 0.0230(7) 0.0294(7) -0.0001(6) -0.0082(6) -0.0061(6)
C37 0.0245(7) 0.0334(8) 0.0450(9) 0.0012(7) -0.0084(7) -0.0033(6)
C38 0.0288(9) 0.0616(13) 0.0677(14) 0.0000(11) -0.0027(9) -0.0104(9)
C39 0.0465(11) 0.0538(12) 0.0520(11) 0.0008(9) -0.0203(9) -0.0169(9)
C40 0.0870(18) 0.0257(10) 0.0819(17) -0.0054(10) -0.0380(15) 0.0102(10)
C41 0.099(2) 0.0433(13) 0.089(2) 0.0050(13) -0.0359(17) 0.0161(14)
C42 0.129(3) 0.0485(15) 0.093(2) -0.0339(15) -0.045(2) 0.0306(16)
C43 0.0392(9) 0.0254(8) 0.0471(10) -0.0004(7) -0.0142(7) -0.0108(7)
C44 0.0674(14) 0.0453(11) 0.0579(12) 0.0044(9) -0.0326(11) -0.0257(10)
C45 0.0476(11) 0.0404(10) 0.0633(13) 0.0011(9) -0.0088(9) -0.0225(9)
C46 0.0343(9) 0.0452(10) 0.0425(10) 0.0119(8) -0.0160(8) -0.0026(8)
C47 0.0436(10) 0.0438(10) 0.0329(9) 0.0050(7) -0.0074(8) 0.0175(8)
C48 0.0805(16) 0.0226(8) 0.0679(14) 0.0018(8) -0.0454(13) 0.0003(9)
C49 0.0471(10) 0.0405(10) 0.0459(10) 0.0197(8) -0.0109(8) -0.0099(8)
C50 0.0462(10) 0.0385(9) 0.0303(8) 0.0059(7) -0.0141(7) -0.0017(8)
C51 0.0403(10) 0.0515(12) 0.0805(16) 0.0249(11) -0.0378(11) -0.0167(9)
C52 0.0298(9) 0.0741(14) 0.0430(10) -0.0027(9) -0.0122(8) -0.0177(9)
C53 0.0371(10) 0.0445(11) 0.0780(15) -0.0027(10) -0.0213(10) -0.0155(8)
C54 0.0341(10) 0.0798(16) 0.0585(13) 0.0147(11) -0.0048(9) -0.0280(10)
C55 0.0236(8) 0.0598(13) 0.0792(16) -0.0208(12) -0.0122(9) 0.0030(8)

loop_
_atom_type_symbol
_atom_type_description
_atom_type_scat_dispersion_real
_atom_type_scat_dispersion_imag
_atom_type_scat_source
C C 0.0033 0.0016 'International Tables Vol C Tables 4.2.6.8 and 6.1.1.4'
H H 0.0000 0.0000 'International Tables Vol C Tables 4.2.6.8 and 6.1.1.4'
Si Si 0.0817 0.0704 'International Tables Vol C Tables 4.2.6.8 and 6.1.1.4'
Cl Cl 0.1484 0.1585 'International Tables Vol C Tables 4.2.6.8 and 6.1.1.4'
Zr Zr -2.9673 0.5597 'International Tables Vol C Tables 4.2.6.8 and 6.1.1.4'

loop_
_geom_angle_atom_site_label_1
_geom_angle_atom_site_label_2
_geom_angle_atom_site_label_3
_geom_angle
C23 Si1 C1 103.45(7)
C23 Si1 Si2 89.11(5)
C1 Si1 Si2 109.71(5)
C23 Si1 Zr1 112.12(5)
C1 Si1 Zr1 118.32(5)
Si2 Si1 Zr1 119.194(18)
C16 Si2 C31 110.16(7)
C16 Si2 Si1 104.34(5)
C31 Si2 Si1 124.62(5)
C16 Si2 H2 102.7(8)
C31 Si2 H2 101.6(8)
Si1 Si2 H2 111.6(8)
Cl1 Zr1 C48 132.83(5)
Cl1 Zr1 C54 103.83(6)
C48 Zr1 C54 91.40(9)
Cl1 Zr1 C49 102.96(5)
C48 Zr1 C49 33.55(7)
C54 Zr1 C49 84.57(8)
Cl1 Zr1 C53 134.22(5)
C48 Zr1 C53 77.69(7)
C54 Zr1 C53 32.83(8)
C49 Zr1 C53 89.39(7)
Cl1 Zr1 C47 120.72(5)
C48 Zr1 C47 32.92(8)
C54 Zr1 C47 123.53(8)
C49 Zr1 C47 54.66(7)
C53 Zr1 C47 102.52(7)
Cl1 Zr1 C51 93.23(6)
C48 Zr1 C51 130.08(7)
C54 Zr1 C51 53.82(8)
C49 Zr1 C51 138.03(7)
C53 Zr1 C51 53.43(7)
C47 Zr1 C51 142.22(8)
Cl1 Zr1 C55 81.26(5)
C48 Zr1 C55 123.86(9)
C54 Zr1 C55 32.49(8)
C49 Zr1 C55 112.35(8)
C53 Zr1 C55 53.58(7)
C47 Zr1 C55 155.09(8)
C51 Zr1 C55 32.16(8)
Cl1 Zr1 C52 125.54(5)
C48 Zr1 C52 99.63(7)
C54 Zr1 C52 53.88(7)
C49 Zr1 C52 120.05(7)
C53 Zr1 C52 32.06(7)
C47 Zr1 C52 111.35(7)
C51 Zr1 C52 32.35(8)
C55 Zr1 C52 53.41(7)
Cl1 Zr1 C46 88.98(5)
C48 Zr1 C46 53.60(7)
C54 Zr1 C46 138.00(7)
C49 Zr1 C46 53.46(7)
C53 Zr1 C46 131.07(7)
C47 Zr1 C46 32.00(7)
C51 Zr1 C46 166.78(7)
C55 Zr1 C46 160.54(8)
C52 Zr1 C46 142.84(7)
Cl1 Zr1 C50 79.19(5)
C48 Zr1 C50 53.77(6)
C54 Zr1 C50 111.20(7)
C49 Zr1 C50 32.20(7)
C53 Zr1 C50 121.58(7)
C47 Zr1 C50 53.11(6)
C51 Zr1 C50 161.41(8)
C55 Zr1 C50 129.27(8)
C52 Zr1 C50 151.61(7)
C46 Zr1 C50 31.52(6)
Cl1 Zr1 Si1 101.461(17)
C48 Zr1 Si1 101.89(7)
C54 Zr1 Si1 129.96(6)
C49 Zr1 Si1 130.00(5)
C53 Zr1 Si1 103.46(6)
C47 Zr1 Si1 75.36(5)
C51 Zr1 Si1 82.47(6)
C55 Zr1 Si1 114.03(6)
C52 Zr1 Si1 76.28(5)
C46 Zr1 Si1 84.32(5)
C50 Zr1 Si1 115.54(5)
C2 C1 C6 116.50(15)
C2 C1 Si1 124.47(12)
C6 C1 Si1 118.39(12)
C3 C2 C1 120.49(18)
C3 C2 C7 116.09(17)
C1 C2 C7 123.31(14)
C4 C3 C2 122.7(2)
C4 C3 H3 118.6
C2 C3 H3 118.6
C3 C4 C5 116.97(18)
C3 C4 C10 115.1(4)
C5 C4 C10 128.0(4)
C3 C4 C10A 139.4(7)
C5 C4 C10A 103.6(7)
C4 C5 C6 122.8(2)
C4 C5 H5 118.6
C6 C5 H5 118.6
C5 C6 C1 119.66(19)
C5 C6 C13 116.98(17)
C1 C6 C13 123.16(15)
C2 C7 C9 113.33(17)
C2 C7 C8 110.24(15)
C9 C7 C8 110.03(16)
C2 C7 H7 107.7
C9 C7 H7 107.7
C8 C7 H7 107.7
C7 C8 H8A 109.5
C7 C8 H8B 109.5
H8A C8 H8B 109.5
C7 C8 H8C 109.5
H8A C8 H8C 109.5
H8B C8 H8C 109.5
C7 C9 H9A 109.5
C7 C9 H9B 109.5
H9A C9 H9B 109.5
C7 C9 H9C 109.5
H9A C9 H9C 109.5
H9B C9 H9C 109.5
C12 C10 C4 107.6(5)
C12 C10 C11 112.0(6)
C4 C10 C11 108.5(5)
C12 C10 H10 109.5
C4 C10 H10 109.5
C11 C10 H10 109.5
C10 C11 H11A 109.5
C10 C11 H11B 109.5
H11A C11 H11B 109.5
C10 C11 H11C 109.5
H11A C11 H11C 109.5
H11B C11 H11C 109.5
C10 C12 H12A 109.5
C10 C12 H12B 109.5
H12A C12 H12B 109.5
C10 C12 H12C 109.5
H12A C12 H12C 109.5
H12B C12 H12C 109.5
C11A C10A C12A 106(2)
C11A C10A C4 108.1(12)
C12A C10A C4 103.5(13)
C11A C10A H10A 112.9
C12A C10A H10A 112.9
C4 C10A H10A 112.9
C10A C11A H11D 109.5
C10A C11A H11E 109.5
H11D C11A H11E 109.5
C10A C11A H11F 109.5
H11D C11A H11F 109.5
H11E C11A H11F 109.5
C10A C12A H12D 109.5
C10A C12A H12E 109.5
H12D C12A H12E 109.5
C10A C12A H12F 109.5
H12D C12A H12F 109.5
H12E C12A H12F 109.5
C6 C13 C15 114.53(18)
C6 C13 C14 109.43(17)
C15 C13 C14 109.04(17)
C6 C13 H13 107.9
C15 C13 H13 107.9
C14 C13 H13 107.9
C13 C14 H14A 109.5
C13 C14 H14B 109.5
H14A C14 H14B 109.5
C13 C14 H14C 109.5
H14A C14 H14C 109.5
H14B C14 H14C 109.5
C13 C15 H15A 109.5
C13 C15 H15B 109.5
H15A C15 H15B 109.5
C13 C15 H15C 109.5
H15A C15 H15C 109.5
H15B C15 H15C 109.5
C17 C16 C21 118.55(14)
C17 C16 Si2 122.42(12)
C21 C16 Si2 118.15(12)
C18 C17 C16 118.74(15)
C18 C17 C22 113.36(14)
C16 C17 C22 127.89(14)
C19 C18 C17 122.59(17)
C19 C18 H18 118.7
C17 C18 H18 118.7
C18 C19 C20 118.30(16)
C18 C19 C25 120.12(18)
C20 C19 C25 121.52(18)
C19 C20 C21 121.65(17)
C19 C20 H20 119.2
C21 C20 H20 119.2
C20 C21 C16 119.84(16)
C20 C21 C28 117.60(16)
C16 C21 C28 122.55(15)
C17 C22 C23 120.05(13)
C17 C22 C24 109.89(13)
C23 C22 C24 107.35(14)
C17 C22 H22 106.2
C23 C22 H22 106.2
C24 C22 H22 106.2
C22 C23 Si1 117.30(11)
C22 C23 H23A 108.0
Si1 C23 H23A 108.0
C22 C23 H23B 108.0
Si1 C23 H23B 108.0
H23A C23 H23B 107.2
C22 C24 H24A 109.5
C22 C24 H24B 109.5
H24A C24 H24B 109.5
C22 C24 H24C 109.5
H24A C24 H24C 109.5
H24B C24 H24C 109.5
C27 C25 C26 112.1(2)
C27 C25 C19 112.6(2)
C26 C25 C19 109.84(19)
C27 C25 H25 107.3
C26 C25 H25 107.3
C19 C25 H25 107.3
C25 C26 H26A 109.5
C25 C26 H26B 109.5
H26A C26 H26B 109.5
C25 C26 H26C 109.5
H26A C26 H26C 109.5
H26B C26 H26C 109.5
C25 C27 H27A 109.5
C25 C27 H27B 109.5
H27A C27 H27B 109.5
C25 C27 H27C 109.5
H27A C27 H27C 109.5
H27B C27 H27C 109.5
C29 C28 C21 112.89(17)
C29 C28 C30 110.15(17)
C21 C28 C30 111.29(19)
C29 C28 H28 107.4
C21 C28 H28 107.4
C30 C28 H28 107.4
C28 C29 H29A 109.5
C28 C29 H29B 109.5
H29A C29 H29B 109.5
C28 C29 H29C 109.5
H29A C29 H29C 109.5
H29B C29 H29C 109.5
C28 C30 H30A 109.5
C28 C30 H30B 109.5
H30A C30 H30B 109.5
C28 C30 H30C 109.5
H30A C30 H30C 109.5
H30B C30 H30C 109.5
C32 C31 C36 117.60(14)
C32 C31 Si2 123.08(12)
C36 C31 Si2 117.71(11)
C33 C32 C31 119.72(16)
C33 C32 C37 117.99(15)
C31 C32 C37 122.22(14)
C34 C33 C32 122.42(17)
C34 C33 H33 118.8
C32 C33 H33 118.8
C33 C34 C35 117.45(15)
C33 C34 C40 124.27(19)
C35 C34 C40 118.28(19)
C34 C35 C36 122.46(17)
C34 C35 H35 118.8
C36 C35 H35 118.8
C35 C36 C31 120.00(16)
C35 C36 C43 117.50(15)
C31 C36 C43 122.50(14)
C32 C37 C38 114.31(16)
C32 C37 C39 110.59(15)
C38 C37 C39 110.21(16)
C32 C37 H37 107.1
C38 C37 H37 107.1
C39 C37 H37 107.1
C37 C38 H38A 109.5
C37 C38 H38B 109.5
H38A C38 H38B 109.5
C37 C38 H38C 109.5
H38A C38 H38C 109.5
H38B C38 H38C 109.5
C37 C39 H39A 109.5
C37 C39 H39B 109.5
H39A C39 H39B 109.5
C37 C39 H39C 109.5
H39A C39 H39C 109.5
H39B C39 H39C 109.5
C41 C40 C42 116.0(3)
C41 C40 C34 114.9(2)
C42 C40 C34 110.7(2)
C41 C40 H40 104.6
C42 C40 H40 104.6
C34 C40 H40 104.6
C40 C41 H41A 109.5
C40 C41 H41B 109.5
H41A C41 H41B 109.5
C40 C41 H41C 109.5
H41A C41 H41C 109.5
H41B C41 H41C 109.5
C40 C42 H42A 109.5
C40 C42 H42B 109.5
H42A C42 H42B 109.5
C40 C42 H42C 109.5
H42A C42 H42C 109.5
H42B C42 H42C 109.5
C36 C43 C44 112.21(16)
C36 C43 C45 111.83(15)
C44 C43 C45 109.68(15)
C36 C43 H43 107.6
C44 C43 H43 107.6
C45 C43 H43 107.6
C43 C44 H44A 109.5
C43 C44 H44B 109.5
H44A C44 H44B 109.5
C43 C44 H44C 109.5
H44A C44 H44C 109.5
H44B C44 H44C 109.5
C43 C45 H45A 109.5
C43 C45 H45B 109.5
H45A C45 H45B 109.5
C43 C45 H45C 109.5
H45A C45 H45C 109.5
H45B C45 H45C 109.5
C50 C46 C47 109.18(19)
C50 C46 Zr1 74.33(10)
C47 C46 Zr1 72.93(10)
C50 C46 H46 125.4
C47 C46 H46 125.4
Zr1 C46 H46 119.1
C46 C47 C48 107.40(18)
C46 C47 Zr1 75.07(10)
C48 C47 Zr1 72.09(11)
C46 C47 H47 126.3
C48 C47 H47 126.3
Zr1 C47 H47 118.5
C47 C48 C49 107.46(18)
C47 C48 Zr1 74.99(11)
C49 C48 Zr1 73.54(10)
C47 C48 H48 126.3
C49 C48 H48 126.3
Zr1 C48 H48 117.3
C50 C49 C48 106.84(19)
C50 C49 Zr1 76.19(10)
C48 C49 Zr1 72.91(10)
C50 C49 H49 126.6
C48 C49 H49 126.6
Zr1 C49 H49 116.5
C46 C50 C49 109.09(18)
C46 C50 Zr1 74.16(10)
C49 C50 Zr1 71.61(10)
C46 C50 H50 125.5
C49 C50 H50 125.5
Zr1 C50 H50 120.5
C55 C51 C52 108.09(19)
C55 C51 Zr1 73.94(12)
C52 C51 Zr1 74.06(11)
C55 C51 H51 126.0
C52 C51 H51 126.0
Zr1 C51 H51 118.0
C53 C52 C51 107.8(2)
C53 C52 Zr1 73.07(11)
C51 C52 Zr1 73.60(11)
C53 C52 H52 126.1
C51 C52 H52 126.1
Zr1 C52 H52 119.1
C52 C53 C54 108.4(2)
C52 C53 Zr1 74.87(11)
C54 C53 Zr1 72.81(12)
C52 C53 H53 125.8
C54 C53 H53 125.8
Zr1 C53 H53 118.4
C55 C54 C53 107.4(2)
C55 C54 Zr1 75.21(12)
C53 C54 Zr1 74.36(11)
C55 C54 H54 126.3
C53 C54 H54 126.3
Zr1 C54 H54 116.3
C51 C55 C54 108.2(2)
C51 C55 Zr1 73.90(11)
C54 C55 Zr1 72.30(11)
C51 C55 H55 125.9
C54 C55 H55 125.9
Zr1 C55 H55 119.7

loop_
_geom_bond_atom_site_label_1
_geom_bond_atom_site_label_2
_geom_bond_distance
Si1 C23 1.9161(15)
Si1 C1 1.9527(15)
Si1 Si2 2.3827(6)
Si1 Zr1 2.8214(4)
Si2 C16 1.8937(16)
Si2 C31 1.9189(15)
Si2 H2 1.327(19)
Zr1 Cl1 2.4181(5)
Zr1 C48 2.4639(18)
Zr1 C54 2.4707(19)
Zr1 C49 2.4722(17)
Zr1 C53 2.4905(19)
Zr1 C47 2.5010(17)
Zr1 C51 2.5072(18)
Zr1 C55 2.5076(19)
Zr1 C52 2.5130(18)
Zr1 C46 2.5279(17)
Zr1 C50 2.5300(17)
C1 C2 1.417(2)
C1 C6 1.418(2)
C2 C3 1.395(2)
C2 C7 1.514(3)
C3 C4 1.365(4)
C3 H3 0.9500
C4 C5 1.386(4)
C4 C10 1.550(5)
C4 C10A 1.551(9)
C5 C6 1.400(3)
C5 H5 0.9500
C6 C13 1.521(3)
C7 C9 1.530(3)
C7 C8 1.537(3)
C7 H7 1.0000
C8 H8A 0.9800
C8 H8B 0.9800
C8 H8C 0.9800
C9 H9A 0.9800
C9 H9B 0.9800
C9 H9C 0.9800
C10 C12 1.536(11)
C10 C11 1.561(11)
C10 H10 1.0000
C11 H11A 0.9800
C11 H11B 0.9800
C11 H11C 0.9800
C12 H12A 0.9800
C12 H12B 0.9800
C12 H12C 0.9800
C10A C11A 1.45(3)
C10A C12A 1.49(3)
C10A H10A 1.0000
C11A H11D 0.9800
C11A H11E 0.9800
C11A H11F 0.9800
C12A H12D 0.9800
C12A H12E 0.9800
C12A H12F 0.9800
C13 C15 1.530(3)
C13 C14 1.540(3)
C13 H13 1.0000
C14 H14A 0.9800
C14 H14B 0.9800
C14 H14C 0.9800
C15 H15A 0.9800
C15 H15B 0.9800
C15 H15C 0.9800
C16 C17 1.410(2)
C16 C21 1.420(2)
C17 C18 1.406(2)
C17 C22 1.537(2)
C18 C19 1.375(3)
C18 H18 0.9500
C19 C20 1.384(3)
C19 C25 1.528(3)
C20 C21 1.393(2)
C20 H20 0.9500
C21 C28 1.531(2)
C22 C23 1.539(2)
C22 C24 1.545(2)
C22 H22 1.0000
C23 H23A 0.9900
C23 H23B 0.9900
C24 H24A 0.9800
C24 H24B 0.9800
C24 H24C 0.9800
C25 C27 1.511(4)
C25 C26 1.521(4)
C25 H25 1.0000
C26 H26A 0.9800
C26 H26B 0.9800
C26 H26C 0.9800
C27 H27A 0.9800
C27 H27B 0.9800
C27 H27C 0.9800
C28 C29 1.521(3)
C28 C30 1.533(3)
C28 H28 1.0000
C29 H29A 0.9800
C29 H29B 0.9800
C29 H29C 0.9800
C30 H30A 0.9800
C30 H30B 0.9800
C30 H30C 0.9800
C31 C32 1.413(2)
C31 C36 1.422(2)
C32 C33 1.400(2)
C32 C37 1.524(2)
C33 C34 1.384(3)
C33 H33 0.9500
C34 C35 1.385(3)
C34 C40 1.529(3)
C35 C36 1.387(2)
C35 H35 0.9500
C36 C43 1.523(2)
C37 C38 1.530(3)
C37 C39 1.535(3)
C37 H37 1.0000
C38 H38A 0.9800
C38 H38B 0.9800
C38 H38C 0.9800
C39 H39A 0.9800
C39 H39B 0.9800
C39 H39C 0.9800
C40 C41 1.459(4)
C40 C42 1.489(4)
C40 H40 1.0000
C41 H41A 0.9800
C41 H41B 0.9800
C41 H41C 0.9800
C42 H42A 0.9800
C42 H42B 0.9800
C42 H42C 0.9800
C43 C44 1.533(3)
C43 C45 1.542(3)
C43 H43 1.0000
C44 H44A 0.9800
C44 H44B 0.9800
C44 H44C 0.9800
C45 H45A 0.9800
C45 H45B 0.9800
C45 H45C 0.9800
C46 C50 1.374(3)
C46 C47 1.386(3)
C46 H46 0.9500
C47 C48 1.407(3)
C47 H47 0.9500
C48 C49 1.425(3)
C48 H48 0.9500
C49 C50 1.388(3)
C49 H49 0.9500
C50 H50 0.9500
C51 C55 1.389(4)
C51 C52 1.398(3)
C51 H51 0.9500
C52 C53 1.382(3)
C52 H52 0.9500
C53 C54 1.402(3)
C53 H53 0.9500
C54 C55 1.393(3)
C54 H54 0.9500
C55 H55 0.9500

loop_
_geom_torsion_atom_site_label_1
_geom_torsion_atom_site_label_2
_geom_torsion_atom_site_label_3
_geom_torsion_atom_site_label_4
_geom_torsion
C23 Si1 Si2 C16 46.27(7)
C1 Si1 Si2 C16 -57.71(7)
Zr1 Si1 Si2 C16 161.28(5)
C23 Si1 Si2 C31 -81.22(8)
C1 Si1 Si2 C31 174.80(8)
Zr1 Si1 Si2 C31 33.79(7)
C23 Si1 Zr1 Cl1 -61.40(5)
C1 Si1 Zr1 Cl1 58.89(6)
Si2 Si1 Zr1 Cl1 -163.39(2)
C23 Si1 Zr1 C48 77.32(7)
C1 Si1 Zr1 C48 -162.39(8)
Si2 Si1 Zr1 C48 -24.67(6)
C23 Si1 Zr1 C54 179.39(10)
C1 Si1 Zr1 C54 -60.33(10)
Si2 Si1 Zr1 C54 77.40(8)
C23 Si1 Zr1 C49 56.56(9)
C1 Si1 Zr1 C49 176.85(9)
Si2 Si1 Zr1 C49 -45.43(7)
C23 Si1 Zr1 C53 157.32(7)
C1 Si1 Zr1 C53 -82.40(8)
Si2 Si1 Zr1 C53 55.32(6)
C23 Si1 Zr1 C47 57.66(8)
C1 Si1 Zr1 C47 177.94(8)
Si2 Si1 Zr1 C47 -44.34(6)
C23 Si1 Zr1 C51 -153.19(8)
C1 Si1 Zr1 C51 -32.91(8)
Si2 Si1 Zr1 C51 104.81(6)
C23 Si1 Zr1 C55 -146.85(8)
C1 Si1 Zr1 C55 -26.56(8)
Si2 Si1 Zr1 C55 111.16(6)
C23 Si1 Zr1 C52 174.47(8)
C1 Si1 Zr1 C52 -65.24(8)
Si2 Si1 Zr1 C52 72.48(6)
C23 Si1 Zr1 C46 26.40(7)
C1 Si1 Zr1 C46 146.68(7)
Si2 Si1 Zr1 C46 -75.60(5)
C23 Si1 Zr1 C50 21.99(7)
C1 Si1 Zr1 C50 142.27(7)
Si2 Si1 Zr1 C50 -80.01(5)
C23 Si1 C1 C2 -125.77(14)
Si2 Si1 C1 C2 -31.84(15)
Zr1 Si1 C1 C2 109.57(13)
C23 Si1 C1 C6 44.72(14)
Si2 Si1 C1 C6 138.66(12)
Zr1 Si1 C1 C6 -79.94(13)
C6 C1 C2 C3 -8.9(2)
Si1 C1 C2 C3 161.72(15)
C6 C1 C2 C7 167.19(15)
Si1 C1 C2 C7 -22.2(2)
C1 C2 C3 C4 1.4(3)
C7 C2 C3 C4 -175.0(2)
C2 C3 C4 C5 5.4(4)
C2 C3 C4 C10 -174.6(3)
C2 C3 C4 C10A -176.1(7)
C3 C4 C5 C6 -4.5(4)
C10 C4 C5 C6 175.6(3)
C10A C4 C5 C6 176.6(5)
C4 C5 C6 C1 -3.3(3)
C4 C5 C6 C13 171.8(2)
C2 C1 C6 C5 9.7(2)
Si1 C1 C6 C5 -161.50(15)
C2 C1 C6 C13 -165.04(16)
Si1 C1 C6 C13 23.7(2)
C3 C2 C7 C9 -54.8(2)
C1 C2 C7 C9 128.92(17)
C3 C2 C7 C8 69.0(2)
C1 C2 C7 C8 -107.25(19)
C3 C4 C10 C12 113.2(6)
C5 C4 C10 C12 -66.9(7)
C10A C4 C10 C12 -69.2(13)
C3 C4 C10 C11 -125.4(6)
C5 C4 C10 C11 54.6(7)
C10A C4 C10 C11 52.3(13)
C3 C4 C10A C11A -65.5(17)
C5 C4 C10A C11A 113.1(15)
C10 C4 C10A C11A -68.8(19)
C3 C4 C10A C12A 46.3(19)
C5 C4 C10A C12A -135.1(17)
C10 C4 C10A C12A 43.0(18)
C5 C6 C13 C15 56.5(2)
C1 C6 C13 C15 -128.59(19)
C5 C6 C13 C14 -66.3(2)
C1 C6 C13 C14 108.64(19)
C31 Si2 C16 C17 121.61(13)
Si1 Si2 C16 C17 -14.31(14)
C31 Si2 C16 C21 -69.25(14)
Si1 Si2 C16 C21 154.83(12)
C21 C16 C17 C18 -6.4(2)
Si2 C16 C17 C18 162.69(13)
C21 C16 C17 C22 172.38(15)
Si2 C16 C17 C22 -18.5(2)
C16 C17 C18 C19 4.0(3)
C22 C17 C18 C19 -174.91(17)
C17 C18 C19 C20 1.0(3)
C17 C18 C19 C25 -176.13(18)
C18 C19 C20 C21 -3.7(3)
C25 C19 C20 C21 173.4(2)
C19 C20 C21 C16 1.2(3)
C19 C20 C21 C28 179.69(19)
C17 C16 C21 C20 3.9(2)
Si2 C16 C21 C20 -165.64(14)
C17 C16 C21 C28 -174.48(16)
Si2 C16 C21 C28 15.9(2)
C18 C17 C22 C23 -174.79(14)
C16 C17 C22 C23 6.4(2)
C18 C17 C22 C24 60.07(19)
C16 C17 C22 C24 -118.77(18)
C17 C22 C23 Si1 49.93(18)
C24 C22 C23 Si1 176.27(12)
C1 Si1 C23 C22 42.91(13)
Si2 Si1 C23 C22 -67.16(11)
Zr1 Si1 C23 C22 171.50(10)
C18 C19 C25 C27 -131.5(2)
C20 C19 C25 C27 51.5(3)
C18 C19 C25 C26 102.8(3)
C20 C19 C25 C26 -74.2(3)
C20 C21 C28 C29 55.5(2)
C16 C21 C28 C29 -126.01(19)
C20 C21 C28 C30 -68.9(2)
C16 C21 C28 C30 109.5(2)
C16 Si2 C31 C32 -31.03(15)
Si1 Si2 C31 C32 94.00(13)
C16 Si2 C31 C36 134.13(12)
Si1 Si2 C31 C36 -100.84(12)
C36 C31 C32 C33 -5.4(2)
Si2 C31 C32 C33 159.75(13)
C36 C31 C32 C37 171.35(15)
Si2 C31 C32 C37 -23.5(2)
C31 C32 C33 C34 0.4(3)
C37 C32 C33 C34 -176.47(17)
C32 C33 C34 C35 3.6(3)
C32 C33 C34 C40 -176.8(2)
C33 C34 C35 C36 -2.6(3)
C40 C34 C35 C36 177.76(19)
C34 C35 C36 C31 -2.5(3)
C34 C35 C36 C43 178.10(17)
C32 C31 C36 C35 6.4(2)
Si2 C31 C36 C35 -159.57(13)
C32 C31 C36 C43 -174.18(15)
Si2 C31 C36 C43 19.8(2)
C33 C32 C37 C38 -59.2(2)
C31 C32 C37 C38 123.94(18)
C33 C32 C37 C39 65.8(2)
C31 C32 C37 C39 -111.00(18)
C33 C34 C40 C41 -26.8(4)
C35 C34 C40 C41 152.8(3)
C33 C34 C40 C42 106.9(3)
C35 C34 C40 C42 -73.5(3)
C35 C36 C43 C44 76.3(2)
C31 C36 C43 C44 -103.14(18)
C35 C36 C43 C45 -47.5(2)
C31 C36 C43 C45 133.13(17)
Cl1 Zr1 C46 C50 -70.74(12)
C48 Zr1 C46 C50 78.32(14)
C54 Zr1 C46 C50 38.98(18)
C49 Zr1 C46 C50 36.26(12)
C53 Zr1 C46 C50 84.71(15)
C47 Zr1 C46 C50 116.30(18)
C51 Zr1 C46 C50 -170.6(3)
C55 Zr1 C46 C50 -11.2(3)
C52 Zr1 C46 C50 129.37(13)
Si1 Zr1 C46 C50 -172.37(12)
Cl1 Zr1 C46 C47 172.96(12)
C48 Zr1 C46 C47 -37.98(13)
C54 Zr1 C46 C47 -77.32(16)
C49 Zr1 C46 C47 -80.04(14)
C53 Zr1 C46 C47 -31.59(16)
C51 Zr1 C46 C47 73.1(3)
C55 Zr1 C46 C47 -127.5(2)
C52 Zr1 C46 C47 13.07(18)
C50 Zr1 C46 C47 -116.30(18)
Si1 Zr1 C46 C47 71.33(12)
C50 C46 C47 C48 -0.7(2)
Zr1 C46 C47 C48 65.35(12)
C50 C46 C47 Zr1 -66.05(13)
Cl1 Zr1 C47 C46 -8.20(14)
C48 Zr1 C47 C46 114.30(17)
C54 Zr1 C47 C46 128.45(13)
C49 Zr1 C47 C46 75.97(13)
C53 Zr1 C47 C46 156.14(13)
C51 Zr1 C47 C46 -159.07(12)
C55 Zr1 C47 C46 141.12(18)
C52 Zr1 C47 C46 -171.57(12)
C50 Zr1 C47 C46 35.87(11)
Si1 Zr1 C47 C46 -103.00(12)
Cl1 Zr1 C47 C48 -122.50(12)
C54 Zr1 C47 C48 14.15(15)
C49 Zr1 C47 C48 -38.32(12)
C53 Zr1 C47 C48 41.84(14)
C51 Zr1 C47 C48 86.63(16)
C55 Zr1 C47 C48 26.8(2)
C52 Zr1 C47 C48 74.14(13)
C46 Zr1 C47 C48 -114.30(17)
C50 Zr1 C47 C48 -78.43(13)
Si1 Zr1 C47 C48 142.71(13)
C46 C47 C48 C49 -0.4(2)
Zr1 C47 C48 C49 66.93(12)
C46 C47 C48 Zr1 -67.35(12)
Cl1 Zr1 C48 C47 81.36(15)
C54 Zr1 C48 C47 -168.24(13)
C49 Zr1 C48 C47 113.78(18)
C53 Zr1 C48 C47 -138.20(14)
C51 Zr1 C48 C47 -126.93(13)
C55 Zr1 C48 C47 -166.77(12)
C52 Zr1 C48 C47 -114.67(12)
C46 Zr1 C48 C47 36.87(11)
C50 Zr1 C48 C47 76.27(13)
Si1 Zr1 C48 C47 -36.80(12)
Cl1 Zr1 C48 C49 -32.42(17)
C54 Zr1 C48 C49 77.98(14)
C53 Zr1 C48 C49 108.02(14)
C47 Zr1 C48 C49 -113.78(18)
C51 Zr1 C48 C49 119.29(13)
C55 Zr1 C48 C49 79.45(15)
C52 Zr1 C48 C49 131.55(13)
C46 Zr1 C48 C49 -76.90(13)
C50 Zr1 C48 C49 -37.51(12)
Si1 Zr1 C48 C49 -150.58(12)
C47 C48 C49 C50 1.4(2)
Zr1 C48 C49 C50 69.27(12)
C47 C48 C49 Zr1 -67.91(12)
Cl1 Zr1 C49 C50 43.40(12)
C48 Zr1 C49 C50 -112.81(18)
C54 Zr1 C49 C50 146.37(13)
C53 Zr1 C49 C50 178.89(13)
C47 Zr1 C49 C50 -75.25(13)
C51 Zr1 C49 C50 153.42(13)
C55 Zr1 C49 C50 129.16(12)
C52 Zr1 C49 C50 -171.29(11)
C46 Zr1 C49 C50 -35.46(11)
Si1 Zr1 C49 C50 -73.95(13)
Cl1 Zr1 C49 C48 156.21(13)
C54 Zr1 C49 C48 -100.82(15)
C53 Zr1 C49 C48 -68.30(14)
C47 Zr1 C49 C48 37.56(13)
C51 Zr1 C49 C48 -93.77(16)
C55 Zr1 C49 C48 -118.03(14)
C52 Zr1 C49 C48 -58.48(15)
C46 Zr1 C49 C48 77.35(14)
C50 Zr1 C49 C48 112.81(18)
Si1 Zr1 C49 C48 38.86(16)
C47 C46 C50 C49 1.6(2)
Zr1 C46 C50 C49 -63.56(13)
C47 C46 C50 Zr1 65.14(12)
C48 C49 C50 C46 -1.8(2)
Zr1 C49 C50 C46 65.20(13)
C48 C49 C50 Zr1 -67.01(12)
Cl1 Zr1 C50 C46 106.07(12)
C48 Zr1 C50 C46 -77.74(14)
C54 Zr1 C50 C46 -153.16(13)
C49 Zr1 C50 C46 -116.91(18)
C53 Zr1 C50 C46 -118.20(13)
C47 Zr1 C50 C46 -36.44(13)
C51 Zr1 C50 C46 173.27(19)
C55 Zr1 C50 C46 175.22(12)
C52 Zr1 C50 C46 -100.90(17)
Si1 Zr1 C50 C46 8.42(13)
Cl1 Zr1 C50 C49 -137.03(12)
C48 Zr1 C50 C49 39.17(13)
C54 Zr1 C50 C49 -36.26(14)
C53 Zr1 C50 C49 -1.30(15)
C47 Zr1 C50 C49 80.47(14)
C51 Zr1 C50 C49 -69.8(3)
C55 Zr1 C50 C49 -67.88(15)
C52 Zr1 C50 C49 16.0(2)
C46 Zr1 C50 C49 116.91(18)
Si1 Zr1 C50 C49 125.33(11)
Cl1 Zr1 C51 C55 67.93(14)
C48 Zr1 C51 C55 -91.70(17)
C54 Zr1 C51 C55 -36.86(14)
C49 Zr1 C51 C55 -45.57(19)
C53 Zr1 C51 C55 -77.95(15)
C47 Zr1 C51 C55 -136.85(16)
C52 Zr1 C51 C55 -114.73(19)
C46 Zr1 C51 C55 167.3(3)
C50 Zr1 C51 C55 2.8(3)
Si1 Zr1 C51 C55 169.07(14)
Cl1 Zr1 C51 C52 -177.34(12)
C48 Zr1 C51 C52 23.03(18)
C54 Zr1 C51 C52 77.87(14)
C49 Zr1 C51 C52 69.16(18)
C53 Zr1 C51 C52 36.78(12)
C47 Zr1 C51 C52 -22.12(19)
C55 Zr1 C51 C52 114.73(19)
C46 Zr1 C51 C52 -78.0(3)
C50 Zr1 C51 C52 117.6(2)
Si1 Zr1 C51 C52 -76.20(12)
C55 C51 C52 C53 1.1(2)
Zr1 C51 C52 C53 -65.58(13)
C55 C51 C52 Zr1 66.67(14)
Cl1 Zr1 C52 C53 118.30(12)
C48 Zr1 C52 C53 -47.28(14)
C54 Zr1 C52 C53 37.38(13)
C49 Zr1 C52 C53 -18.73(15)
C47 Zr1 C52 C53 -79.30(14)
C51 Zr1 C52 C53 115.04(19)
C55 Zr1 C52 C53 78.02(14)
C46 Zr1 C52 C53 -86.69(16)
C50 Zr1 C52 C53 -28.5(2)
Si1 Zr1 C52 C53 -147.29(13)
Cl1 Zr1 C52 C51 3.26(15)
C48 Zr1 C52 C51 -162.32(14)
C54 Zr1 C52 C51 -77.66(14)
C49 Zr1 C52 C51 -133.77(13)
C53 Zr1 C52 C51 -115.04(19)
C47 Zr1 C52 C51 165.66(13)
C55 Zr1 C52 C51 -37.02(13)
C46 Zr1 C52 C51 158.27(13)
C50 Zr1 C52 C51 -143.55(15)
Si1 Zr1 C52 C51 97.67(13)
C51 C52 C53 C54 0.3(2)
Zr1 C52 C53 C54 -65.62(14)
C51 C52 C53 Zr1 65.92(13)
Cl1 Zr1 C53 C52 -88.53(14)
C48 Zr1 C53 C52 132.15(15)
C54 Zr1 C53 C52 -115.24(19)
C49 Zr1 C53 C52 163.86(13)
C47 Zr1 C53 C52 110.37(13)
C51 Zr1 C53 C52 -37.12(13)
C55 Zr1 C53 C52 -77.43(15)
C46 Zr1 C53 C52 126.89(13)
C50 Zr1 C53 C52 164.55(12)
Si1 Zr1 C53 C52 32.67(13)
Cl1 Zr1 C53 C54 26.71(17)
C48 Zr1 C53 C54 -112.61(15)
C49 Zr1 C53 C54 -80.90(14)
C47 Zr1 C53 C54 -134.39(14)
C51 Zr1 C53 C54 78.11(15)
C55 Zr1 C53 C54 37.81(14)
C52 Zr1 C53 C54 115.24(19)
C46 Zr1 C53 C54 -117.87(14)
C50 Zr1 C53 C54 -80.21(15)
Si1 Zr1 C53 C54 147.91(13)
C52 C53 C54 C55 -1.6(2)
Zr1 C53 C54 C55 -68.55(14)
C52 C53 C54 Zr1 66.98(14)
Cl1 Zr1 C54 C55 -47.33(15)
C48 Zr1 C54 C55 177.74(15)
C49 Zr1 C54 C55 -149.37(15)
C53 Zr1 C54 C55 113.3(2)
C47 Zr1 C54 C55 170.10(13)
C51 Zr1 C54 C55 36.47(14)
C52 Zr1 C54 C55 76.83(15)
C46 Zr1 C54 C55 -151.57(14)
C50 Zr1 C54 C55 -130.92(14)
Si1 Zr1 C54 C55 70.91(16)
Cl1 Zr1 C54 C53 -160.63(12)
C48 Zr1 C54 C53 64.44(14)
C49 Zr1 C54 C53 97.33(14)
C47 Zr1 C54 C53 56.80(16)
C51 Zr1 C54 C53 -76.83(15)
C55 Zr1 C54 C53 -113.3(2)
C52 Zr1 C54 C53 -36.47(13)
C46 Zr1 C54 C53 95.14(16)
C50 Zr1 C54 C53 115.79(13)
Si1 Zr1 C54 C53 -42.38(16)
C52 C51 C55 C54 -2.1(2)
Zr1 C51 C55 C54 64.67(15)
C52 C51 C55 Zr1 -66.75(13)
C53 C54 C55 C51 2.2(2)
Zr1 C54 C55 C51 -65.72(14)
C53 C54 C55 Zr1 67.97(14)
Cl1 Zr1 C55 C51 -110.59(14)
C48 Zr1 C55 C51 112.93(15)
C54 Zr1 C55 C51 115.7(2)
C49 Zr1 C55 C51 148.91(14)
C53 Zr1 C55 C51 77.43(15)
C47 Zr1 C55 C51 95.8(2)
C52 Zr1 C55 C51 37.25(13)
C46 Zr1 C55 C51 -171.31(19)
C50 Zr1 C55 C51 -178.83(12)
Si1 Zr1 C55 C51 -11.88(15)
Cl1 Zr1 C55 C54 133.75(15)
C48 Zr1 C55 C54 -2.73(18)
C49 Zr1 C55 C54 33.25(16)
C53 Zr1 C55 C54 -38.22(14)
C47 Zr1 C55 C54 -19.9(3)
C51 Zr1 C55 C54 -115.7(2)
C52 Zr1 C55 C54 -78.41(15)
C46 Zr1 C55 C54 73.0(3)
C50 Zr1 C55 C54 65.51(17)
Si1 Zr1 C55 C54 -127.53(14)
